data_1506263
loop_
_publ_author_name
'Arnott, Gareth'
'Clayden, Jonathan'
'Hamilton, Stuart D.'

_publ_section_title
;
 Azabicyclic amino acids by stereoselective dearomatizing cyclization of
 the enolates of N-nicotinoyl glycine derivatives.
;
_journal_issue 23
_journal_name_full 'Organic letters'
_journal_page_first 5325
_journal_page_last 5328
_journal_paper_doi 10.1021/ol062126s
_journal_volume 8
_journal_year 2006
_chemical_formula_sum 'C23 H32 N2 O5'
_chemical_formula_weight 416.51
_chemical_name_systematic
; 
 ? 
;
_space_group_IT_number 15
_symmetry_cell_setting monoclinic
_symmetry_space_group_name_Hall '-C 2yc'
_symmetry_space_group_name_H-M 'C 1 2/c 1'
_atom_sites_solution_hydrogens geom
_atom_sites_solution_primary direct
_atom_sites_solution_secondary difmap
_audit_creation_method SHELXL-97
_cell_angle_alpha 90.00
_cell_angle_beta 90.2310(10)
_cell_angle_gamma 90.00
_cell_formula_units_Z 8
_cell_length_a 27.369(2)
_cell_length_b 6.2260(5)
_cell_length_c 25.3290(18)
_cell_measurement_reflns_used 7058
_cell_measurement_temperature 100(2)
_cell_measurement_theta_max 28.0735
_cell_measurement_theta_min 2.199
_cell_volume 4316.0(6)
_computing_cell_refinement 'Bruker SMART'
_computing_data_collection 'Bruker SMART'
_computing_data_reduction 'Bruker SAINT'
_computing_molecular_graphics 'Bruker SHELXTL'
_computing_publication_material 'Bruker SHELXTL'
_computing_structure_refinement 'SHELXL-97 (Sheldrick, 1997)'
_computing_structure_solution 'SIR2004 (Burla et al, 2005)'
_diffrn_ambient_temperature 100(2)
_diffrn_measured_fraction_theta_full 0.955
_diffrn_measured_fraction_theta_max 0.955
_diffrn_measurement_device_type 'CCD area detector'
_diffrn_measurement_method 'phi and omega scans'
_diffrn_radiation_monochromator graphite
_diffrn_radiation_source 'fine-focus sealed tube'
_diffrn_radiation_type MoK\a
_diffrn_radiation_wavelength 0.71073
_diffrn_reflns_av_R_equivalents 0.0391
_diffrn_reflns_av_sigmaI/netI 0.0353
_diffrn_reflns_limit_h_max 35
_diffrn_reflns_limit_h_min -35
_diffrn_reflns_limit_k_max 8
_diffrn_reflns_limit_k_min -8
_diffrn_reflns_limit_l_max 33
_diffrn_reflns_limit_l_min -33
_diffrn_reflns_number 17983
_diffrn_reflns_theta_full 28.28
_diffrn_reflns_theta_max 28.28
_diffrn_reflns_theta_min 1.61
_exptl_absorpt_coefficient_mu 0.090
_exptl_absorpt_correction_T_max 0.9822
_exptl_absorpt_correction_T_min 0.9606
_exptl_absorpt_correction_type none
_exptl_crystal_colour white
_exptl_crystal_density_diffrn 1.282
_exptl_crystal_density_meas 0
_exptl_crystal_density_method 'not measured'
_exptl_crystal_description plate
_exptl_crystal_F_000 1792
_exptl_crystal_size_max 0.45
_exptl_crystal_size_mid 0.30
_exptl_crystal_size_min 0.20
_refine_diff_density_max 0.374
_refine_diff_density_min -0.182
_refine_diff_density_rms 0.044
_refine_ls_extinction_method none
_refine_ls_goodness_of_fit_ref 1.014
_refine_ls_hydrogen_treatment mixed
_refine_ls_matrix_type full
_refine_ls_number_parameters 277
_refine_ls_number_reflns 5128
_refine_ls_number_restraints 0
_refine_ls_restrained_S_all 1.014
_refine_ls_R_factor_all 0.0465
_refine_ls_R_factor_gt 0.0372
_refine_ls_shift/su_max 0.001
_refine_ls_shift/su_mean 0.000
_refine_ls_structure_factor_coef Fsqd
_refine_ls_weighting_details 'calc w=1/[\s^2^(Fo^2^)+(0.0608P)^2^+0.0000P] where P=(Fo^2^+2Fc^2^)/3'
_refine_ls_weighting_scheme calc
_refine_ls_wR_factor_gt 0.0958
_refine_ls_wR_factor_ref 0.0991
_reflns_number_gt 4136
_reflns_number_total 5128
_reflns_threshold_expression >2sigma(I)
_cod_data_source_file ol062126ssi20060829_090842.cif
_cod_data_source_block s2397m
_cod_depositor_comments
;
The following automatic conversions were performed:

'_symmetry_cell_setting' value 'Monoclinic' changed to 'monoclinic'
according to /home/saulius/struct/CIF-dictionaries/cif_core.dic
dictionary named 'cif_core.dic' version 2.4.1 from 2010-06-29.

Automatic conversion script
Id: cif_fix_values 1715 2011-07-08 13:25:40Z adriana 
;
_cod_original_sg_symbol_H-M C2/c
_cod_database_code 1506263

loop_
_symmetry_equiv_pos_as_xyz
'x, y, z'
'-x, y, -z+1/2'
'x+1/2, y+1/2, z'
'-x+1/2, y+1/2, -z+1/2'
'-x, -y, -z'
'x, -y, z-1/2'
'-x+1/2, -y+1/2, -z'
'x+1/2, -y+1/2, z-1/2'

loop_
_atom_site_label
_atom_site_type_symbol
_atom_site_fract_x
_atom_site_fract_y
_atom_site_fract_z
_atom_site_U_iso_or_equiv
_atom_site_adp_type
_atom_site_occupancy
_atom_site_symmetry_multiplicity
_atom_site_calc_flag
_atom_site_refinement_flags
C1 C 0.14114(4) 0.63959(17) 0.65108(4) 0.0152(2) Uani 1 1 d .
C2 C 0.09564(4) 0.51834(16) 0.66752(4) 0.0156(2) Uani 1 1 d .
H2 H 0.0969 0.4921 0.7065 0.019 Uiso 1 1 calc R
C3 C 0.04917(4) 0.64293(17) 0.65413(4) 0.0171(2) Uani 1 1 d .
H3A H 0.0485 0.7798 0.6740 0.020 Uiso 1 1 calc R
H3B H 0.0483 0.6766 0.6159 0.020 Uiso 1 1 calc R
C4 C 0.00966(4) 0.27839(17) 0.65937(5) 0.0198(2) Uani 1 1 d .
H4A H -0.0225 0.2236 0.6474 0.024 Uiso 1 1 calc R
H4B H 0.0184 0.2047 0.6927 0.024 Uiso 1 1 calc R
C5 C 0.04815(4) 0.23239(17) 0.61768(4) 0.0182(2) Uani 1 1 d .
H5A H 0.0403 0.3120 0.5849 0.022 Uiso 1 1 calc R
H5B H 0.0485 0.0770 0.6094 0.022 Uiso 1 1 calc R
C6 C 0.09839(4) 0.30181(16) 0.63845(4) 0.0154(2) Uani 1 1 d .
H6 H 0.1100 0.1908 0.6641 0.018 Uiso 1 1 calc R
C7 C 0.13887(4) 0.33404(16) 0.59639(4) 0.0148(2) Uani 1 1 d .
H7 H 0.1600 0.2034 0.5943 0.018 Uiso 1 1 calc R
C8 C 0.21532(4) 0.58398(17) 0.59560(4) 0.0160(2) Uani 1 1 d .
C9 C 0.23591(4) 0.40761(18) 0.55972(4) 0.0196(2) Uani 1 1 d .
H9A H 0.2392 0.2739 0.5798 0.029 Uiso 1 1 calc R
H9B H 0.2680 0.4515 0.5466 0.029 Uiso 1 1 calc R
H9C H 0.2137 0.3848 0.5298 0.029 Uiso 1 1 calc R
C10 C 0.20906(4) 0.78934(18) 0.56313(5) 0.0217(2) Uani 1 1 d .
H10A H 0.1848 0.7651 0.5352 0.033 Uiso 1 1 calc R
H10B H 0.2404 0.8286 0.5472 0.033 Uiso 1 1 calc R
H10C H 0.1980 0.9059 0.5862 0.033 Uiso 1 1 calc R
C11 C 0.25039(4) 0.61017(17) 0.64258(4) 0.0167(2) Uani 1 1 d .
C12 C 0.28142(4) 0.78562(19) 0.64790(5) 0.0228(2) Uani 1 1 d .
H12 H 0.2803 0.8978 0.6225 0.027 Uiso 1 1 calc R
C13 C 0.31411(4) 0.7989(2) 0.68998(5) 0.0284(3) Uani 1 1 d .
H13 H 0.3353 0.9193 0.6930 0.034 Uiso 1 1 calc R
C14 C 0.31583(4) 0.6377(2) 0.72730(5) 0.0273(3) Uani 1 1 d .
H14 H 0.3380 0.6478 0.7562 0.033 Uiso 1 1 calc R
C15 C 0.28536(4) 0.4615(2) 0.72268(5) 0.0261(3) Uani 1 1 d .
H15 H 0.2865 0.3501 0.7483 0.031 Uiso 1 1 calc R
C16 C 0.25302(4) 0.44799(19) 0.68044(4) 0.0213(2) Uani 1 1 d .
H16 H 0.2323 0.3261 0.6773 0.026 Uiso 1 1 calc R
C17 C -0.03478(4) 0.58945(17) 0.68929(4) 0.0169(2) Uani 1 1 d .
C18 C -0.07906(4) 0.90158(19) 0.71174(5) 0.0215(2) Uani 1 1 d .
H18A H -0.1066 0.8621 0.6888 0.032 Uiso 1 1 calc R
H18B H -0.0757 1.0583 0.7126 0.032 Uiso 1 1 calc R
H18C H -0.0850 0.8483 0.7476 0.032 Uiso 1 1 calc R
C19 C 0.11717(4) 0.38541(17) 0.54216(4) 0.0160(2) Uani 1 1 d .
C20 C 0.09682(4) 0.21317(18) 0.45755(4) 0.0204(2) Uani 1 1 d .
C21 C 0.12693(4) 0.36549(19) 0.42402(4) 0.0242(3) Uani 1 1 d .
H21A H 0.1238 0.5119 0.4378 0.036 Uiso 1 1 calc R
H21B H 0.1151 0.3611 0.3875 0.036 Uiso 1 1 calc R
H21C H 0.1613 0.3217 0.4252 0.036 Uiso 1 1 calc R
C22 C 0.10353(5) -0.01798(19) 0.44006(5) 0.0285(3) Uani 1 1 d .
H22A H 0.1384 -0.0543 0.4407 0.043 Uiso 1 1 calc R
H22B H 0.0907 -0.0355 0.4041 0.043 Uiso 1 1 calc R
H22C H 0.0858 -0.1135 0.4641 0.043 Uiso 1 1 calc R
C23 C 0.04299(4) 0.2734(2) 0.45882(5) 0.0302(3) Uani 1 1 d .
H23A H 0.0260 0.1827 0.4845 0.045 Uiso 1 1 calc R
H23B H 0.0286 0.2518 0.4237 0.045 Uiso 1 1 calc R
H23C H 0.0397 0.4245 0.4690 0.045 Uiso 1 1 calc R
N1 N 0.16694(3) 0.51580(14) 0.61656(3) 0.01466(19) Uani 1 1 d .
N2 N 0.00680(3) 0.51123(14) 0.66827(4) 0.0179(2) Uani 1 1 d .
O1 O 0.15316(3) 0.81685(12) 0.66719(3) 0.01959(18) Uani 1 1 d .
O2 O -0.03463(3) 0.80718(12) 0.69149(3) 0.02079(18) Uani 1 1 d .
O3 O -0.06884(3) 0.47898(12) 0.70375(3) 0.02161(18) Uani 1 1 d .
O4 O 0.10147(3) 0.55961(12) 0.53008(3) 0.02132(18) Uani 1 1 d .
O5 O 0.11718(3) 0.20932(12) 0.51207(3) 0.01788(17) Uani 1 1 d .

loop_
_atom_site_aniso_label
_atom_site_aniso_U_11
_atom_site_aniso_U_22
_atom_site_aniso_U_33
_atom_site_aniso_U_23
_atom_site_aniso_U_13
_atom_site_aniso_U_12
C1 0.0136(5) 0.0175(5) 0.0145(5) 0.0001(4) -0.0021(4) 0.0022(4)
C2 0.0146(5) 0.0169(5) 0.0154(5) -0.0004(4) 0.0004(4) 0.0005(4)
C3 0.0134(5) 0.0153(5) 0.0225(5) -0.0001(4) 0.0011(4) -0.0003(4)
C4 0.0189(5) 0.0156(5) 0.0249(6) -0.0001(4) 0.0015(4) -0.0029(4)
C5 0.0181(5) 0.0161(5) 0.0204(5) -0.0011(4) 0.0002(4) -0.0018(4)
C6 0.0161(5) 0.0141(5) 0.0160(5) 0.0015(4) 0.0003(4) 0.0009(4)
C7 0.0152(5) 0.0126(5) 0.0166(5) -0.0004(4) -0.0005(4) 0.0013(4)
C8 0.0144(5) 0.0159(5) 0.0177(5) 0.0010(4) 0.0025(4) 0.0006(4)
C9 0.0174(5) 0.0204(6) 0.0209(5) -0.0025(4) 0.0039(4) 0.0001(4)
C10 0.0222(6) 0.0200(6) 0.0231(6) 0.0051(4) 0.0023(4) 0.0011(4)
C11 0.0134(5) 0.0184(5) 0.0184(5) -0.0024(4) 0.0025(4) 0.0022(4)
C12 0.0197(6) 0.0228(6) 0.0260(6) 0.0001(5) 0.0033(5) -0.0026(4)
C13 0.0176(6) 0.0331(7) 0.0345(7) -0.0081(5) 0.0008(5) -0.0061(5)
C14 0.0143(5) 0.0432(8) 0.0244(6) -0.0083(5) -0.0033(4) 0.0045(5)
C15 0.0203(6) 0.0356(7) 0.0224(6) 0.0041(5) 0.0001(4) 0.0058(5)
C16 0.0180(5) 0.0232(6) 0.0227(6) 0.0023(4) -0.0002(4) 0.0004(4)
C17 0.0167(5) 0.0192(5) 0.0150(5) 0.0006(4) -0.0019(4) 0.0001(4)
C18 0.0186(5) 0.0223(6) 0.0235(6) -0.0004(4) 0.0054(4) 0.0041(4)
C19 0.0143(5) 0.0173(5) 0.0165(5) -0.0002(4) 0.0010(4) -0.0005(4)
C20 0.0231(6) 0.0237(6) 0.0142(5) -0.0006(4) -0.0041(4) -0.0023(4)
C21 0.0295(6) 0.0249(6) 0.0181(5) 0.0005(5) 0.0003(5) -0.0015(5)
C22 0.0425(7) 0.0228(6) 0.0201(6) -0.0035(5) -0.0057(5) -0.0051(5)
C23 0.0222(6) 0.0444(8) 0.0238(6) 0.0011(5) -0.0062(5) -0.0026(5)
N1 0.0128(4) 0.0147(4) 0.0165(4) -0.0011(3) 0.0003(3) -0.0001(3)
N2 0.0139(4) 0.0152(5) 0.0245(5) -0.0002(4) 0.0026(4) -0.0011(3)
O1 0.0171(4) 0.0179(4) 0.0238(4) -0.0052(3) 0.0002(3) -0.0005(3)
O2 0.0163(4) 0.0177(4) 0.0285(4) 0.0001(3) 0.0052(3) 0.0017(3)
O3 0.0182(4) 0.0231(4) 0.0235(4) 0.0004(3) 0.0047(3) -0.0031(3)
O4 0.0252(4) 0.0187(4) 0.0201(4) 0.0011(3) -0.0021(3) 0.0043(3)
O5 0.0215(4) 0.0171(4) 0.0149(4) -0.0017(3) -0.0031(3) 0.0001(3)

loop_
_atom_type_symbol
_atom_type_description
_atom_type_scat_dispersion_real
_atom_type_scat_dispersion_imag
_atom_type_scat_source
C C 0.0033 0.0016 'International Tables Vol C Tables 4.2.6.8 and 6.1.1.4'
H H 0.0000 0.0000 'International Tables Vol C Tables 4.2.6.8 and 6.1.1.4'
N N 0.0061 0.0033 'International Tables Vol C Tables 4.2.6.8 and 6.1.1.4'
O O 0.0106 0.0060 'International Tables Vol C Tables 4.2.6.8 and 6.1.1.4'

loop_
_geom_angle_atom_site_label_1
_geom_angle_atom_site_label_2
_geom_angle_atom_site_label_3
_geom_angle
O1 C1 N1 125.82(9)
O1 C1 C2 125.35(9)
N1 C1 C2 108.81(9)
C1 C2 C3 111.75(8)
C1 C2 C6 105.25(8)
C3 C2 C6 112.42(8)
C1 C2 H2 109.1
C3 C2 H2 109.1
C6 C2 H2 109.1
N2 C3 C2 108.70(8)
N2 C3 H3A 109.9
C2 C3 H3A 109.9
N2 C3 H3B 109.9
C2 C3 H3B 109.9
H3A C3 H3B 108.3
N2 C4 C5 109.25(9)
N2 C4 H4A 109.8
C5 C4 H4A 109.8
N2 C4 H4B 109.8
C5 C4 H4B 109.8
H4A C4 H4B 108.3
C4 C5 C6 109.35(9)
C4 C5 H5A 109.8
C6 C5 H5A 109.8
C4 C5 H5B 109.8
C6 C5 H5B 109.8
H5A C5 H5B 108.3
C5 C6 C2 111.46(8)
C5 C6 C7 116.26(9)
C2 C6 C7 104.57(8)
C5 C6 H6 108.1
C2 C6 H6 108.1
C7 C6 H6 108.1
N1 C7 C19 110.78(8)
N1 C7 C6 103.65(8)
C19 C7 C6 111.59(8)
N1 C7 H7 110.2
C19 C7 H7 110.2
C6 C7 H7 110.2
N1 C8 C10 109.39(8)
N1 C8 C9 109.64(8)
C10 C8 C9 108.69(9)
N1 C8 C11 107.93(8)
C10 C8 C11 113.36(9)
C9 C8 C11 107.77(8)
C8 C9 H9A 109.5
C8 C9 H9B 109.5
H9A C9 H9B 109.5
C8 C9 H9C 109.5
H9A C9 H9C 109.5
H9B C9 H9C 109.5
C8 C10 H10A 109.5
C8 C10 H10B 109.5
H10A C10 H10B 109.5
C8 C10 H10C 109.5
H10A C10 H10C 109.5
H10B C10 H10C 109.5
C12 C11 C16 118.21(10)
C12 C11 C8 122.59(10)
C16 C11 C8 119.13(9)
C11 C12 C13 120.79(11)
C11 C12 H12 119.6
C13 C12 H12 119.6
C14 C13 C12 120.11(11)
C14 C13 H13 119.9
C12 C13 H13 119.9
C13 C14 C15 120.03(11)
C13 C14 H14 120.0
C15 C14 H14 120.0
C14 C15 C16 119.71(11)
C14 C15 H15 120.1
C16 C15 H15 120.1
C15 C16 C11 121.15(11)
C15 C16 H16 119.4
C11 C16 H16 119.4
O3 C17 N2 124.30(10)
O3 C17 O2 123.70(9)
N2 C17 O2 111.99(9)
O2 C18 H18A 109.5
O2 C18 H18B 109.5
H18A C18 H18B 109.5
O2 C18 H18C 109.5
H18A C18 H18C 109.5
H18B C18 H18C 109.5
O4 C19 O5 126.48(10)
O4 C19 C7 123.60(9)
O5 C19 C7 109.89(8)
O5 C20 C22 102.15(9)
O5 C20 C21 109.10(9)
C22 C20 C21 111.25(10)
O5 C20 C23 110.11(9)
C22 C20 C23 111.01(10)
C21 C20 C23 112.70(10)
C20 C21 H21A 109.5
C20 C21 H21B 109.5
H21A C21 H21B 109.5
C20 C21 H21C 109.5
H21A C21 H21C 109.5
H21B C21 H21C 109.5
C20 C22 H22A 109.5
C20 C22 H22B 109.5
H22A C22 H22B 109.5
C20 C22 H22C 109.5
H22A C22 H22C 109.5
H22B C22 H22C 109.5
C20 C23 H23A 109.5
C20 C23 H23B 109.5
H23A C23 H23B 109.5
C20 C23 H23C 109.5
H23A C23 H23C 109.5
H23B C23 H23C 109.5
C1 N1 C7 112.92(8)
C1 N1 C8 122.01(8)
C7 N1 C8 124.30(8)
C17 N2 C3 124.32(9)
C17 N2 C4 117.53(9)
C3 N2 C4 118.15(8)
C17 O2 C18 114.72(8)
C19 O5 C20 121.06(8)

loop_
_geom_bond_atom_site_label_1
_geom_bond_atom_site_label_2
_geom_bond_distance
C1 O1 1.2213(13)
C1 N1 1.3644(13)
C1 C2 1.5161(14)
C2 C3 1.5266(14)
C2 C6 1.5381(14)
C2 H2 1.0000
C3 N2 1.4658(13)
C3 H3A 0.9900
C3 H3B 0.9900
C4 N2 1.4692(14)
C4 C5 1.5216(15)
C4 H4A 0.9900
C4 H4B 0.9900
C5 C6 1.5326(15)
C5 H5A 0.9900
C5 H5B 0.9900
C6 C7 1.5532(14)
C6 H6 1.0000
C7 N1 1.4590(13)
C7 C19 1.5280(14)
C7 H7 1.0000
C8 N1 1.4903(13)
C8 C10 1.5295(15)
C8 C9 1.5341(14)
C8 C11 1.5346(15)
C9 H9A 0.9800
C9 H9B 0.9800
C9 H9C 0.9800
C10 H10A 0.9800
C10 H10B 0.9800
C10 H10C 0.9800
C11 C12 1.3898(15)
C11 C16 1.3940(15)
C12 C13 1.3912(17)
C12 H12 0.9500
C13 C14 1.3794(18)
C13 H13 0.9500
C14 C15 1.3829(18)
C14 H14 0.9500
C15 C16 1.3883(16)
C15 H15 0.9500
C16 H16 0.9500
C17 O3 1.2162(12)
C17 N2 1.3492(13)
C17 O2 1.3567(13)
C18 O2 1.4466(12)
C18 H18A 0.9800
C18 H18B 0.9800
C18 H18C 0.9800
C19 O4 1.2056(13)
C19 O5 1.3353(13)
C20 O5 1.4871(12)
C20 C22 1.5172(16)
C20 C21 1.5184(15)
C20 C23 1.5206(16)
C21 H21A 0.9800
C21 H21B 0.9800
C21 H21C 0.9800
C22 H22A 0.9800
C22 H22B 0.9800
C22 H22C 0.9800
C23 H23A 0.9800
C23 H23B 0.9800
C23 H23C 0.9800

loop_
_geom_torsion_atom_site_label_1
_geom_torsion_atom_site_label_2
_geom_torsion_atom_site_label_3
_geom_torsion_atom_site_label_4
_geom_torsion
O1 C1 C2 C3 60.22(14)
N1 C1 C2 C3 -121.39(9)
O1 C1 C2 C6 -177.47(10)
N1 C1 C2 C6 0.92(11)
C1 C2 C3 N2 176.76(8)
C6 C2 C3 N2 58.67(11)
N2 C4 C5 C6 63.90(11)
C4 C5 C6 C2 -41.88(12)
C4 C5 C6 C7 -161.57(9)
C1 C2 C6 C5 -139.90(9)
C3 C2 C6 C5 -18.03(12)
C1 C2 C6 C7 -13.51(10)
C3 C2 C6 C7 108.36(9)
C5 C6 C7 N1 144.00(9)
C2 C6 C7 N1 20.65(10)
C5 C6 C7 C19 24.75(12)
C2 C6 C7 C19 -98.60(9)
N1 C8 C11 C12 -135.01(10)
C10 C8 C11 C12 -13.69(14)
C9 C8 C11 C12 106.64(11)
N1 C8 C11 C16 47.85(12)
C10 C8 C11 C16 169.17(9)
C9 C8 C11 C16 -70.49(12)
C16 C11 C12 C13 -0.16(16)
C8 C11 C12 C13 -177.32(10)
C11 C12 C13 C14 -0.45(17)
C12 C13 C14 C15 0.60(18)
C13 C14 C15 C16 -0.15(18)
C14 C15 C16 C11 -0.47(17)
C12 C11 C16 C15 0.62(16)
C8 C11 C16 C15 177.88(10)
N1 C7 C19 O4 -37.42(13)
C6 C7 C19 O4 77.51(12)
N1 C7 C19 O5 144.38(8)
C6 C7 C19 O5 -100.69(10)
O1 C1 N1 C7 -168.06(10)
C2 C1 N1 C7 13.56(11)
O1 C1 N1 C8 2.30(16)
C2 C1 N1 C8 -176.09(8)
C19 C7 N1 C1 97.96(10)
C6 C7 N1 C1 -21.84(11)
C19 C7 N1 C8 -72.13(11)
C6 C7 N1 C8 168.06(9)
C10 C8 N1 C1 -63.19(12)
C9 C8 N1 C1 177.71(9)
C11 C8 N1 C1 60.57(12)
C10 C8 N1 C7 106.04(11)
C9 C8 N1 C7 -13.06(13)
C11 C8 N1 C7 -130.20(9)
O3 C17 N2 C3 -175.69(10)
O2 C17 N2 C3 5.54(14)
O3 C17 N2 C4 3.93(16)
O2 C17 N2 C4 -174.84(9)
C2 C3 N2 C17 142.20(10)
C2 C3 N2 C4 -37.41(12)
C5 C4 N2 C17 158.08(9)
C5 C4 N2 C3 -22.28(13)
O3 C17 O2 C18 -1.11(15)
N2 C17 O2 C18 177.67(9)
O4 C19 O5 C20 0.34(16)
C7 C19 O5 C20 178.47(8)
C22 C20 O5 C19 -178.64(9)
C21 C20 O5 C19 63.53(12)
C23 C20 O5 C19 -60.64(12)
